data_7252027
loop_
_publ_author_name
'Khotchasanthong, Kenika'
'Sricharoen, Chombongkot'
'Jearanaiwiwat, Pacharapon'
'Chinchan, Kunlanit'
'Laksee, Sakchai'
'Rungtaweevoranit, Bunyarat'
'Sukwattanasinitt, Mongkol'
'Chainok, Kittipong'

_publ_section_title
;
 Topological isomers in lanthanide--chloranilate coordination polymers:
 synthesis, structure and CO2 adsorption properties
;
_journal_issue 30
_journal_name_full 'RSC Advances'
_journal_page_first 27809
_journal_page_last 27817
_journal_paper_doi 10.1039/D6RA02049F
_journal_volume 16
_journal_year 2026
_chemical_formula_moiety 'C9 H6 Cl3 Gd O9, 3.5(H2 O)'
_chemical_formula_sum 'C9 H13 Cl3 Gd O12.5'
_chemical_formula_weight 584.79
_space_group_crystal_system triclinic
_space_group_IT_number 2
_space_group_name_Hall '-P 1'
_space_group_name_H-M_alt 'P -1'
_atom_sites_solution_hydrogens difmap
_atom_sites_solution_primary dual
_audit_creation_date 2026-03-06
_audit_creation_method
;
Olex2 1.5
(compiled 2025.07.13 svn.rb7424aed for OlexSys, GUI svn.r7314)
;
_audit_update_record
;
2026-03-10 deposited with the CCDC.	2026-05-18 downloaded from the CCDC.
;
_cell_angle_alpha 64.8370(10)
_cell_angle_beta 69.9480(10)
_cell_angle_gamma 82.2180(10)
_cell_formula_units_Z 2
_cell_length_a 9.3410(3)
_cell_length_b 10.2493(3)
_cell_length_c 10.9033(4)
_cell_measurement_reflns_used 9915
_cell_measurement_temperature 296
_cell_measurement_theta_max 26.89
_cell_measurement_theta_min 3.18
_cell_volume 887.47(5)
_computing_cell_refinement 'SAINT V8.40B (Bruker, 2023)'
_computing_data_collection 'APEX6 (Bruker, 2023)'
_computing_data_reduction 'SAINT V8.40B (Bruker, 2023)'
_computing_molecular_graphics 'Olex2 1.5 (Dolomanov et al., 2009)'
_computing_publication_material 'Olex2 1.5 (Dolomanov et al., 2009)'
_computing_structure_refinement 'SHELXL 2018/3 (Sheldrick, 2018)'
_computing_structure_solution 'SHELXT  (Sheldrick, 2018)'
_diffrn_ambient_temperature 296
_diffrn_detector 'Bruker PHOTON 200 area detector'
_diffrn_detector_area_resol_mean 7.39
_diffrn_detector_type 'PHOTON II area detector'
_diffrn_measured_fraction_theta_full 0.998
_diffrn_measured_fraction_theta_max 0.997
_diffrn_measurement_device 'four-circle KAPPA diffractometer'
_diffrn_measurement_device_type 'Bruker D8 QUEST CMOS'
_diffrn_measurement_method '\w and \f scans'
_diffrn_radiation_collimation '0.5 mm'
_diffrn_radiation_monochromator graphite
_diffrn_radiation_probe x-ray
_diffrn_radiation_type MoK\a
_diffrn_radiation_wavelength 0.71073
_diffrn_radiation_xray_symbol K-L~3~
_diffrn_reflns_av_R_equivalents 0.0646
_diffrn_reflns_av_unetI/netI 0.0506
_diffrn_reflns_Laue_measured_fraction_full 0.998
_diffrn_reflns_Laue_measured_fraction_max 0.997
_diffrn_reflns_limit_h_max 11
_diffrn_reflns_limit_h_min -11
_diffrn_reflns_limit_k_max 13
_diffrn_reflns_limit_k_min -13
_diffrn_reflns_limit_l_max 13
_diffrn_reflns_limit_l_min -13
_diffrn_reflns_number 21223
_diffrn_reflns_point_group_measured_fraction_full 0.998
_diffrn_reflns_point_group_measured_fraction_max 0.997
_diffrn_reflns_theta_full 25.242
_diffrn_reflns_theta_max 26.898
_diffrn_reflns_theta_min 3.176
_diffrn_source 'sealed x-ray tube'
_diffrn_source_current 30.0
_diffrn_source_power 1.5
_diffrn_source_voltage 50.0
_diffrn_standards_number 0
_exptl_absorpt_coefficient_mu 4.248
_exptl_absorpt_correction_T_max 0.7454
_exptl_absorpt_correction_T_min 0.5750
_exptl_absorpt_correction_type multi-scan
_exptl_absorpt_process_details
;
SADABS-2016/2 (Bruker,2016/2) was used for absorption correction.
wR2(int) was 0.0955 before and 0.0696 after correction.
The Ratio of minimum to maximum transmission is 0.7714.
The \l/2 correction factor is Not present.
;
_exptl_crystal_colour brown
_exptl_crystal_colour_primary brown
_exptl_crystal_density_diffrn 2.188
_exptl_crystal_description hexagonal
_exptl_crystal_F_000 564
_exptl_crystal_size_max 0.33
_exptl_crystal_size_mid 0.2
_exptl_crystal_size_min 0.2
_refine_diff_density_max 1.687
_refine_diff_density_min -1.279
_refine_diff_density_rms 0.147
_refine_ls_extinction_method none
_refine_ls_goodness_of_fit_ref 1.069
_refine_ls_hydrogen_treatment mixed
_refine_ls_matrix_type full
_refine_ls_number_parameters 283
_refine_ls_number_reflns 3828
_refine_ls_number_restraints 60
_refine_ls_restrained_S_all 1.063
_refine_ls_R_factor_all 0.0482
_refine_ls_R_factor_gt 0.0336
_refine_ls_shift/su_max 0.001
_refine_ls_shift/su_mean 0.000
_refine_ls_structure_factor_coef Fsqd
_refine_ls_weighting_details 'w=1/[\s^2^(Fo^2^)+(0.0288P)^2^+0.8296P] where P=(Fo^2^+2Fc^2^)/3'
_refine_ls_weighting_scheme calc
_refine_ls_wR_factor_gt 0.0669
_refine_ls_wR_factor_ref 0.0714
_reflns_Friedel_coverage 0.000
_reflns_number_gt 3195
_reflns_number_total 3828
_reflns_threshold_expression 'I > 2\s(I)'
_cod_data_source_file d6ra02049f2.cif
_cod_data_source_block 2gd
_cod_original_formula_sum 'C9 H13 Cl3 Gd O12.50'
_cod_database_code 7252027
_shelx_shelxl_version_number 2019/3
_shelx_space_group_comment
;
The symmetry employed for this shelxl refinement is uniquely defined
by the following loop, which should always be used as a source of
symmetry information in preference to the above space-group names.
They are only intended as comments.
;
_shelx_estimated_absorpt_t_max 0.484
_shelx_estimated_absorpt_t_min 0.335
_olex2_refinement_description
;
1. Fixed Uiso
 At 1.5 times of:
  All O(H,H) groups
2. Restrained distances
 O9-H9A = O9-H9B
 0.85 with sigma of 0.02
 O7-H7A = O7-H7B
 0.85 with sigma of 0.02
 O8-H8A = O8-H8B
 0.85 with sigma of 0.02
 O10B-H10D = O10B-H10C
 0.85 with sigma of 0.02
 O10A-H10A = O10A-H10B
 0.85 with sigma of 0.02
 O13-H13A = O13-H13B
 0.85 with sigma of 0.02
 O11A-H11B = O11A-H11A
 0.85 with sigma of 0.02
 O11B-H11D = O11B-H11C
 0.85 with sigma of 0.02
 O12-H12A = O12-H12B
 0.85 with sigma of 0.02
 H9A-H9B
 1.34 with sigma of 0.04
 H7A-H7B
 1.34 with sigma of 0.04
 H8A-H8B
 1.34 with sigma of 0.04
 H10D-H10C
 1.34 with sigma of 0.04
 H10A-H10B
 1.34 with sigma of 0.04
 H13A-H13B
 1.34 with sigma of 0.04
 H11B-H11A
 1.34 with sigma of 0.04
 H11D-H11C
 1.34 with sigma of 0.04
 H12A-H12B
 1.34 with sigma of 0.04
 Gd1-H9A \\sim Gd1-H9B
 with sigma of 0.02
 Gd1-H7A \\sim Gd1-H7B
 with sigma of 0.02
 Gd1-H8A \\sim Gd1-H8B
 with sigma of 0.02
3. Uiso/Uaniso restraints and constraints
Uanis(O10B) \\sim Ueq, Uanis(O10A) \\sim Ueq: with sigma of 0.01 and sigma for
terminal atoms of 0.02
Uanis(O11A) \\sim Ueq, Uanis(O11B) \\sim Ueq: with sigma of 0.01 and sigma for
terminal atoms of 0.02
Uanis(O12) \\sim Ueq: with sigma of 0.01 and sigma for terminal atoms of 0.02
4. Others
 Fixed Sof: O10A(0.8) H10A(0.8) H10B(0.8) O10B(0.2) H10C(0.2) H10D(0.2)
 O11A(0.5) H11A(0.5) H11B(0.5) O11B(0.5) H11C(0.5) H11D(0.5) O12(0.5) H12A(0.5)
 H12B(0.5)
5.a Riding coordinates:
 O10A(H10A,H10B), O10B(H10C,H10D), O11A(H11A,H11B), O11B(H11C,H11D)
;
_olex2_submission_special_instructions 'No special instructions were received'

loop_
_space_group_symop_operation_xyz
'x, y, z'
'-x, -y, -z'

loop_
_atom_site_label
_atom_site_type_symbol
_atom_site_fract_x
_atom_site_fract_y
_atom_site_fract_z
_atom_site_U_iso_or_equiv
_atom_site_adp_type
_atom_site_occupancy
_atom_site_site_symmetry_order
_atom_site_calc_flag
_atom_site_refinement_flags_posn
_atom_site_refinement_flags_adp
_atom_site_refinement_flags_occupancy
_atom_site_disorder_assembly
_atom_site_disorder_group
Gd1 Gd 0.71450(3) 0.25006(2) 0.74246(3) 0.02382(9) Uani 1 1 d D . . . .
Cl1 Cl 0.66704(18) 0.78339(13) 0.74069(14) 0.0449(3) Uani 1 1 d . . . . .
Cl2 Cl 0.83861(16) -0.28376(13) 1.05889(17) 0.0458(4) Uani 1 1 d . . . . .
Cl3 Cl 0.74593(15) 0.03518(14) 0.35469(15) 0.0407(3) Uani 1 1 d . . . . .
O1 O 0.6865(4) 0.4819(3) 0.7580(3) 0.0296(8) Uani 1 1 d . . . . .
O2 O 0.4557(4) 0.7516(3) 1.0301(3) 0.0296(8) Uani 1 1 d . . . . .
O3 O 0.7534(4) 0.0205(3) 0.9201(4) 0.0332(8) Uani 1 1 d . . . . .
O4 O 1.1109(4) -0.2578(3) 1.1361(3) 0.0306(8) Uani 1 1 d . . . . .
O5 O 0.7514(4) 0.1574(3) 0.5616(3) 0.0312(8) Uani 1 1 d . . . . .
O6 O 1.0257(4) -0.1484(4) 0.3433(4) 0.0340(8) Uani 1 1 d . . . . .
O7 O 0.5093(4) 0.3743(4) 0.6574(4) 0.0374(9) Uani 1 1 d D . . . .
H7A H 0.482(5) 0.459(3) 0.646(6) 0.056 Uiso 1 1 d D U . . .
H7B H 0.433(4) 0.335(4) 0.662(6) 0.056 Uiso 1 1 d D U . . .
O8 O 0.5043(4) 0.0788(4) 0.8238(4) 0.0337(8) Uani 1 1 d D . . . .
H8A H 0.429(4) 0.087(4) 0.888(4) 0.051 Uiso 1 1 d D U . . .
H8B H 0.530(4) -0.007(2) 0.853(5) 0.051 Uiso 1 1 d D U . . .
O9 O 0.8554(5) 0.4332(4) 0.5208(4) 0.0433(9) Uani 1 1 d D . . . .
H9A H 0.824(6) 0.517(3) 0.491(4) 0.065 Uiso 1 1 d D U . . .
H9B H 0.898(7) 0.415(4) 0.449(3) 0.065 Uiso 1 1 d D U . . .
O10A O 0.5819(9) 0.3516(9) 0.3645(9) 0.068(2) Uani 0.8 1 d D U P A 1
H10A H 0.626575 0.313003 0.427236 0.102 Uiso 0.8 1 d DR U P A 1
H10B H 0.650169 0.360255 0.285735 0.102 Uiso 0.8 1 d DR U P A 1
O10B O 0.647(4) 0.394(4) 0.309(4) 0.073(11) Uani 0.2 1 d D U P B 2
H10C H 0.732692 0.425295 0.245567 0.109 Uiso 0.2 1 d DR U P B 2
H10D H 0.667344 0.337919 0.384504 0.109 Uiso 0.2 1 d DR U P B 2
O11A O 0.999(4) 0.402(3) 0.249(4) 0.127(14) Uani 0.5 1 d D U P C 1
H11A H 0.941827 0.380490 0.213732 0.190 Uiso 0.5 1 d DR U P C 1
H11B H 1.064805 0.461322 0.176363 0.190 Uiso 0.5 1 d DR U P C 1
O11B O 0.9994(19) 0.574(2) 0.738(2) 0.051(3) Uani 0.5 1 d D U P D 2
H11C H 0.928819 0.607302 0.700445 0.077 Uiso 0.5 1 d DR U P D 2
H11D H 0.988235 0.483558 0.764294 0.077 Uiso 0.5 1 d DR U P D 2
O12 O 0.8060(10) 0.3945(9) 1.0934(10) 0.051(2) Uani 0.5 1 d D U P . .
H12A H 0.816(15) 0.358(13) 1.036(11) 0.076 Uiso 0.5 1 d D U P . .
H12B H 0.866(12) 0.359(13) 1.139(12) 0.076 Uiso 0.5 1 d D U P . .
O13 O 0.7161(6) 0.6935(4) 0.4292(5) 0.0605(12) Uani 1 1 d D . . . .
H13A H 0.770(7) 0.769(5) 0.397(7) 0.091 Uiso 1 1 d D U . . .
H13B H 0.634(5) 0.706(7) 0.490(7) 0.091 Uiso 1 1 d D U . . .
C1 C 0.6004(5) 0.4983(5) 0.8677(5) 0.0249(10) Uani 1 1 d . . . . .
C2 C 0.5762(5) 0.6286(5) 0.8826(5) 0.0270(10) Uani 1 1 d . . . . .
C3 C 0.4815(5) 0.6377(5) 1.0089(5) 0.0240(10) Uani 1 1 d . . . . .
C4 C 0.8699(5) 0.0039(5) 0.9583(5) 0.0267(10) Uani 1 1 d . . . . .
C5 C 0.9276(6) -0.1298(5) 1.0275(5) 0.0299(11) Uani 1 1 d . . . . .
C6 C 1.0530(5) -0.1412(5) 1.0721(5) 0.0263(10) Uani 1 1 d . . . . .
C7 C 0.8667(5) 0.0856(5) 0.5235(5) 0.0234(10) Uani 1 1 d . . . . .
C8 C 0.8854(5) 0.0179(5) 0.4336(5) 0.0279(11) Uani 1 1 d . . . . .
C9 C 1.0089(5) -0.0719(5) 0.4112(5) 0.0265(10) Uani 1 1 d . . . . .

loop_
_atom_site_aniso_label
_atom_site_aniso_U_11
_atom_site_aniso_U_22
_atom_site_aniso_U_33
_atom_site_aniso_U_23
_atom_site_aniso_U_13
_atom_site_aniso_U_12
Gd1 0.02723(14) 0.02105(13) 0.02993(14) -0.01552(10) -0.01341(10) 0.00834(9)
Cl1 0.0651(9) 0.0236(6) 0.0343(7) -0.0110(6) -0.0004(6) -0.0063(6)
Cl2 0.0485(8) 0.0260(7) 0.0720(10) -0.0157(7) -0.0352(7) 0.0003(6)
Cl3 0.0447(8) 0.0419(7) 0.0563(9) -0.0316(7) -0.0316(7) 0.0168(6)
O1 0.039(2) 0.0222(17) 0.0282(18) -0.0145(15) -0.0083(15) 0.0061(14)
O2 0.0387(19) 0.0175(16) 0.0364(19) -0.0172(15) -0.0101(15) 0.0049(14)
O3 0.0310(19) 0.0262(18) 0.048(2) -0.0132(16) -0.0233(17) 0.0047(14)
O4 0.0393(19) 0.0277(18) 0.039(2) -0.0202(16) -0.0241(16) 0.0106(15)
O5 0.0306(19) 0.0370(19) 0.0350(19) -0.0252(16) -0.0120(15) 0.0124(15)
O6 0.040(2) 0.0336(19) 0.046(2) -0.0305(17) -0.0201(17) 0.0126(16)
O7 0.040(2) 0.0310(19) 0.052(2) -0.0192(19) -0.0284(19) 0.0107(16)
O8 0.034(2) 0.0291(19) 0.042(2) -0.0180(17) -0.0142(16) 0.0063(16)
O9 0.051(2) 0.033(2) 0.042(2) -0.0171(18) -0.0110(19) 0.0098(18)
O10A 0.085(6) 0.069(5) 0.080(6) -0.049(5) -0.054(5) 0.045(5)
O10B 0.065(17) 0.064(17) 0.078(18) -0.016(12) -0.038(13) 0.033(13)
O11A 0.133(16) 0.120(18) 0.130(18) -0.063(11) -0.031(12) 0.011(11)
O11B 0.038(6) 0.048(6) 0.062(8) -0.024(6) -0.009(5) 0.010(5)
O12 0.052(5) 0.046(5) 0.063(6) -0.033(4) -0.017(4) 0.008(4)
O13 0.077(3) 0.039(2) 0.072(3) -0.020(2) -0.035(3) -0.002(2)
C1 0.027(2) 0.023(2) 0.029(3) -0.014(2) -0.011(2) 0.0054(19)
C2 0.034(3) 0.017(2) 0.025(3) -0.0063(19) -0.006(2) -0.0008(19)
C3 0.028(2) 0.020(2) 0.028(3) -0.013(2) -0.014(2) 0.0075(19)
C4 0.024(2) 0.027(3) 0.028(3) -0.012(2) -0.008(2) 0.003(2)
C5 0.031(3) 0.025(3) 0.039(3) -0.014(2) -0.016(2) 0.001(2)
C6 0.033(3) 0.022(2) 0.026(3) -0.013(2) -0.011(2) 0.005(2)
C7 0.028(2) 0.019(2) 0.024(2) -0.0116(19) -0.0047(19) 0.0016(19)
C8 0.033(3) 0.023(2) 0.034(3) -0.014(2) -0.017(2) 0.006(2)
C9 0.032(3) 0.021(2) 0.027(3) -0.012(2) -0.007(2) 0.002(2)

loop_
_atom_type_symbol
_atom_type_description
_atom_type_scat_dispersion_real
_atom_type_scat_dispersion_imag
_atom_type_scat_source
C C 0.0033 0.0016 'International Tables Vol C Tables 4.2.6.8 and 6.1.1.4'
H H 0.0000 0.0000 'International Tables Vol C Tables 4.2.6.8 and 6.1.1.4'
Cl Cl 0.1484 0.1585 'International Tables Vol C Tables 4.2.6.8 and 6.1.1.4'
Gd Gd -0.1653 3.9035 'International Tables Vol C Tables 4.2.6.8 and 6.1.1.4'
O O 0.0106 0.0060 'International Tables Vol C Tables 4.2.6.8 and 6.1.1.4'

loop_
_geom_angle_atom_site_label_1
_geom_angle_atom_site_label_2
_geom_angle_atom_site_label_3
_geom_angle
_geom_angle_site_symmetry_1
_geom_angle_site_symmetry_3
_geom_angle_publ_flag
O1 Gd1 O2 65.26(10) . 2_667 ?
O1 Gd1 O4 72.13(10) . 2_757 ?
O1 Gd1 O5 138.06(11) . . ?
O1 Gd1 O6 121.83(11) . 2_756 ?
O1 Gd1 O8 125.61(11) . . ?
O2 Gd1 O4 76.39(11) 2_667 2_757 ?
O2 Gd1 O6 136.13(11) 2_667 2_756 ?
O2 Gd1 O8 73.44(11) 2_667 . ?
O3 Gd1 O1 127.09(11) . . ?
O3 Gd1 O2 74.90(11) . 2_667 ?
O3 Gd1 O4 65.57(11) . 2_757 ?
O3 Gd1 O5 94.31(11) . . ?
O3 Gd1 O6 68.18(11) . 2_756 ?
O3 Gd1 O8 68.90(11) . . ?
O4 Gd1 O6 67.40(10) 2_757 2_756 ?
O4 Gd1 O8 130.26(11) 2_757 . ?
O5 Gd1 O2 144.46(11) . 2_667 ?
O5 Gd1 O4 130.36(10) . 2_757 ?
O5 Gd1 O6 62.98(10) . 2_756 ?
O5 Gd1 O8 71.10(11) . . ?
O7 Gd1 O1 71.56(11) . . ?
O7 Gd1 O2 83.29(12) . 2_667 ?
O7 Gd1 O3 137.30(12) . . ?
O7 Gd1 O4 143.20(11) . 2_757 ?
O7 Gd1 O5 82.53(12) . . ?
O7 Gd1 O6 140.44(12) . 2_756 ?
O7 Gd1 O8 69.87(12) . . ?
O7 Gd1 O9 80.23(13) . . ?
O8 Gd1 O6 112.37(11) . 2_756 ?
O9 Gd1 O1 69.33(11) . . ?
O9 Gd1 O2 134.51(11) . 2_667 ?
O9 Gd1 O3 139.96(12) . . ?
O9 Gd1 O4 92.49(13) . 2_757 ?
O9 Gd1 O5 74.28(12) . . ?
O9 Gd1 O6 72.56(12) . 2_756 ?
O9 Gd1 O8 136.42(13) . . ?
C1 O1 Gd1 122.0(3) . . ?
C3 O2 Gd1 121.0(3) . 2_667 ?
C4 O3 Gd1 118.9(3) . . ?
C6 O4 Gd1 117.8(3) . 2_757 ?
C7 O5 Gd1 123.8(3) . . ?
C9 O6 Gd1 119.9(3) . 2_756 ?
Gd1 O7 H7A 126(3) . . ?
Gd1 O7 H7B 126(2) . . ?
H7A O7 H7B 105(4) . . ?
Gd1 O8 H8A 114(3) . . ?
Gd1 O8 H8B 114(3) . . ?
H8A O8 H8B 107(4) . . ?
Gd1 O9 H9A 122(3) . . ?
Gd1 O9 H9B 120(3) . . ?
H9A O9 H9B 106(4) . . ?
H10A O10A H10B 105.1 . . ?
H10C O10B H10D 105.2 . . ?
H11A O11A H11B 104.7 . . ?
H11C O11B H11D 100.6 . . ?
H12A O12 H12B 111(5) . . ?
H13A O13 H13B 104(4) . . ?
O1 C1 C2 125.0(4) . . ?
O1 C1 C3 115.6(4) . 2_667 ?
C2 C1 C3 119.5(4) . 2_667 ?
C1 C2 Cl1 119.2(4) . . ?
C3 C2 Cl1 119.1(3) . . ?
C3 C2 C1 121.7(4) . . ?
O2 C3 C1 116.2(4) . 2_667 ?
O2 C3 C2 125.0(4) . . ?
C2 C3 C1 118.8(4) . 2_667 ?
O3 C4 C5 124.0(4) . . ?
O3 C4 C6 116.2(4) . 2_757 ?
C5 C4 C6 119.7(4) . 2_757 ?
C4 C5 Cl2 118.6(4) . . ?
C6 C5 Cl2 120.0(4) . . ?
C6 C5 C4 121.4(4) . . ?
O4 C6 C4 116.0(4) . 2_757 ?
O4 C6 C5 125.1(4) . . ?
C5 C6 C4 118.9(4) . 2_757 ?
O5 C7 C8 126.1(4) . . ?
O5 C7 C9 115.2(4) . 2_756 ?
C8 C7 C9 118.7(4) . 2_756 ?
C7 C8 Cl3 119.5(4) . . ?
C7 C8 C9 121.4(4) . . ?
C9 C8 Cl3 118.9(4) . . ?
O6 C9 C7 115.2(4) . 2_756 ?
O6 C9 C8 125.2(4) . . ?
C8 C9 C7 119.6(4) . 2_756 ?

loop_
_geom_bond_atom_site_label_1
_geom_bond_atom_site_label_2
_geom_bond_distance
_geom_bond_site_symmetry_2
_geom_bond_publ_flag
Gd1 O1 2.427(3) . ?
Gd1 O2 2.439(3) 2_667 ?
Gd1 O3 2.407(3) . ?
Gd1 O4 2.455(3) 2_757 ?
Gd1 O5 2.439(3) . ?
Gd1 O6 2.537(3) 2_756 ?
Gd1 O7 2.390(3) . ?
Gd1 O8 2.477(4) . ?
Gd1 O9 2.393(4) . ?
Cl1 C2 1.734(5) . ?
Cl2 C5 1.732(5) . ?
Cl3 C8 1.745(5) . ?
O1 C1 1.257(5) . ?
O2 C3 1.260(5) . ?
O3 C4 1.261(5) . ?
O4 C6 1.257(5) . ?
O5 C7 1.269(5) . ?
O6 C9 1.252(5) . ?
O7 H7A 0.841(19) . ?
O7 H7B 0.846(19) . ?
O8 H8A 0.834(19) . ?
O8 H8B 0.833(19) . ?
O9 H9A 0.833(19) . ?
O9 H9B 0.841(19) . ?
O10A H10A 0.8487 . ?
O10A H10B 0.8525 . ?
O10B H10C 0.8517 . ?
O10B H10D 0.8512 . ?
O11A H11A 0.8538 . ?
O11A H11B 0.8507 . ?
O11B H11C 0.8519 . ?
O11B H11D 0.8549 . ?
O12 H12A 0.83(2) . ?
O12 H12B 0.83(2) . ?
O13 H13A 0.85(2) . ?
O13 H13B 0.86(2) . ?
C1 C2 1.393(6) . ?
C1 C3 1.525(7) 2_667 ?
C2 C3 1.392(6) . ?
C4 C5 1.391(6) . ?
C4 C6 1.525(7) 2_757 ?
C5 C6 1.388(6) . ?
C7 C8 1.379(6) . ?
C7 C9 1.522(7) 2_756 ?
C8 C9 1.395(6) . ?

loop_
_geom_torsion_atom_site_label_1
_geom_torsion_atom_site_label_2
_geom_torsion_atom_site_label_3
_geom_torsion_atom_site_label_4
_geom_torsion
_geom_torsion_site_symmetry_1
_geom_torsion_site_symmetry_2
_geom_torsion_site_symmetry_3
_geom_torsion_site_symmetry_4
_geom_torsion_publ_flag
Gd1 O1 C1 C2 -178.4(4) . . . . ?
Gd1 O1 C1 C3 1.5(5) . . . 2_667 ?
Gd1 O2 C3 C1 0.5(5) 2_667 . . 2_667 ?
Gd1 O2 C3 C2 179.7(3) 2_667 . . . ?
Gd1 O3 C4 C5 -161.4(4) . . . . ?
Gd1 O3 C4 C6 19.9(5) . . . 2_757 ?
Gd1 O4 C6 C4 16.4(5) 2_757 . . 2_757 ?
Gd1 O4 C6 C5 -164.1(4) 2_757 . . . ?
Gd1 O5 C7 C8 172.6(4) . . . . ?
Gd1 O5 C7 C9 -5.5(5) . . . 2_756 ?
Gd1 O6 C9 C7 -18.7(5) 2_756 . . 2_756 ?
Gd1 O6 C9 C8 163.5(4) 2_756 . . . ?
Cl1 C2 C3 O2 -0.3(7) . . . . ?
Cl1 C2 C3 C1 178.8(3) . . . 2_667 ?
Cl2 C5 C6 O4 0.0(7) . . . . ?
Cl2 C5 C6 C4 179.4(4) . . . 2_757 ?
Cl3 C8 C9 O6 -3.6(7) . . . . ?
Cl3 C8 C9 C7 178.7(3) . . . 2_756 ?
O1 C1 C2 Cl1 1.1(7) . . . . ?
O1 C1 C2 C3 -178.6(4) . . . . ?
O3 C4 C5 Cl2 2.0(7) . . . . ?
O3 C4 C5 C6 -177.4(4) . . . . ?
O5 C7 C8 Cl3 3.2(7) . . . . ?
O5 C7 C8 C9 -172.7(4) . . . . ?
C1 C2 C3 O2 179.3(4) . . . . ?
C1 C2 C3 C1 -1.5(7) . . . 2_667 ?
C3 C1 C2 Cl1 -178.8(3) 2_667 . . . ?
C3 C1 C2 C3 1.5(7) 2_667 . . . ?
C4 C5 C6 O4 179.4(5) . . . . ?
C4 C5 C6 C4 -1.2(8) . . . 2_757 ?
C6 C4 C5 Cl2 -179.4(4) 2_757 . . . ?
C6 C4 C5 C6 1.2(8) 2_757 . . . ?
C7 C8 C9 O6 172.3(5) . . . . ?
C7 C8 C9 C7 -5.4(8) . . . 2_756 ?
C9 C7 C8 Cl3 -178.7(3) 2_756 . . . ?
C9 C7 C8 C9 5.4(7) 2_756 . . . ?
